data_4072996
loop_
_publ_author_name
'Caskey, Stephen R.'
'Stewart, Michael H.'
'Ahn, Yi Joon'
'Johnson, Marc J. A.'
'Rowsell, Jesse L. C.'
'Kampf, Jeff W.'

_publ_section_title
;
 Synthesis, Structure, and Reactivity of Four-, Five-, and Six-Coordinate
 Ruthenium Carbyne Complexes
;
_journal_issue 8
_journal_name_full Organometallics
_journal_page_first 1912
_journal_paper_doi 10.1021/om061192v
_journal_volume 26
_journal_year 2007
_chemical_formula_moiety '2(C44 H73 Cl2 P2 Ru), 5(C H2 Cl2), 2(B F4)'
_chemical_formula_sum 'C93 H156 B2 Cl14 F8 P4 Ru2'
_chemical_formula_weight 2270.12
_space_group_IT_number 14
_symmetry_cell_setting monoclinic
_symmetry_Int_Tables_number 14
_symmetry_space_group_name_Hall '-P 2ybc'
_symmetry_space_group_name_H-M 'P 1 21/c 1'
_atom_sites_solution_hydrogens geom
_atom_sites_solution_primary direct
_atom_sites_solution_secondary difmap
_audit_creation_method SHELXL-97
_cell_angle_alpha 90.00
_cell_angle_beta 99.152(6)
_cell_angle_gamma 90.00
_cell_formula_units_Z 4
_cell_length_a 11.626(4)
_cell_length_b 32.847(12)
_cell_length_c 28.253(10)
_cell_measurement_reflns_used 2048
_cell_measurement_temperature 108(2)
_cell_measurement_theta_max 29.54
_cell_measurement_theta_min 2.28
_cell_volume 10652(7)
_computing_cell_refinement 'Bruker SAINT'
_computing_data_collection 'Bruker SMART-1K'
_computing_data_reduction 'Bruker SAINT'
_computing_molecular_graphics 'Bruker SHELXTL'
_computing_publication_material 'Bruker SHELXTL'
_computing_structure_refinement 'Bruker SHELXTL'
_computing_structure_solution 'Bruker SHELXTL'
_diffrn_ambient_temperature 108(2)
_diffrn_measured_fraction_theta_full 0.994
_diffrn_measured_fraction_theta_max 0.994
_diffrn_measurement_device_type 'Bruker SMART 1K'
_diffrn_measurement_method 'phi and omega scans'
_diffrn_radiation_monochromator graphite
_diffrn_radiation_source 'sealed tube'
_diffrn_radiation_type MoK\a
_diffrn_radiation_wavelength 0.71073
_diffrn_reflns_av_R_equivalents 0.0529
_diffrn_reflns_av_sigmaI/netI 0.0357
_diffrn_reflns_limit_h_max 16
_diffrn_reflns_limit_h_min -16
_diffrn_reflns_limit_k_max 45
_diffrn_reflns_limit_k_min -44
_diffrn_reflns_limit_l_max 39
_diffrn_reflns_limit_l_min -38
_diffrn_reflns_number 229661
_diffrn_reflns_theta_full 29.59
_diffrn_reflns_theta_max 29.59
_diffrn_reflns_theta_min 1.88
_exptl_absorpt_coefficient_mu 0.751
_exptl_absorpt_correction_T_max 0.8172
_exptl_absorpt_correction_T_min 0.7334
_exptl_absorpt_correction_type multi-scan
_exptl_absorpt_process_details
;
  Blessing, R. Acta Cryst. (1995) A51 33-38.
  Sheldrick, G.  SADABS (Version 2.10) Bruker/Siemens area
  detector absorption and other corrections, University of 
  Gottingen, Germany 2003.
;
_exptl_crystal_colour orange
_exptl_crystal_density_diffrn 1.416
_exptl_crystal_density_method 'not measured'
_exptl_crystal_description block
_exptl_crystal_F_000 4728
_exptl_crystal_size_max 0.44
_exptl_crystal_size_mid 0.40
_exptl_crystal_size_min 0.28
_refine_diff_density_max 1.479
_refine_diff_density_min -1.534
_refine_diff_density_rms 0.113
_refine_ls_extinction_method none
_refine_ls_goodness_of_fit_ref 1.160
_refine_ls_hydrogen_treatment constr
_refine_ls_matrix_type full
_refine_ls_number_parameters 1110
_refine_ls_number_reflns 29746
_refine_ls_number_restraints 0
_refine_ls_restrained_S_all 1.160
_refine_ls_R_factor_all 0.0853
_refine_ls_R_factor_gt 0.0590
_refine_ls_shift/su_max 0.008
_refine_ls_shift/su_mean 0.000
_refine_ls_structure_factor_coef Fsqd
_refine_ls_weighting_details 'calc w=1/[\s^2^(Fo^2^)+(0.0261P)^2^+46.8976P] where P=(Fo^2^+2Fc^2^)/3'
_refine_ls_weighting_scheme calc
_refine_ls_wR_factor_gt 0.1310
_refine_ls_wR_factor_ref 0.1431
_reflns_number_gt 22201
_reflns_number_total 29746
_reflns_threshold_expression >2sigma(I)
_cod_data_source_file om061192vsi20061231_072132.cif
_cod_data_source_block sc1488a
_cod_original_sg_symbol_H-M P2(1)/c
_cod_database_code 4072996

loop_
_symmetry_equiv_pos_as_xyz
'x, y, z'
'-x, y+1/2, -z+1/2'
'-x, -y, -z'
'x, -y-1/2, z-1/2'

loop_
_atom_site_label
_atom_site_type_symbol
_atom_site_fract_x
_atom_site_fract_y
_atom_site_fract_z
_atom_site_U_iso_or_equiv
_atom_site_adp_type
_atom_site_occupancy
_atom_site_symmetry_multiplicity
_atom_site_calc_flag
_atom_site_refinement_flags
Ru1 Ru 0.70730(2) 0.127030(8) 0.127068(9) 0.01151(6) Uani 1 1 d .
Ru2 Ru 0.28500(2) 0.127274(8) 0.361931(9) 0.01202(6) Uani 1 1 d .
Cl1 Cl 0.51093(7) 0.12671(3) 0.13808(3) 0.01630(15) Uani 1 1 d .
Cl2 Cl 0.90946(7) 0.12905(3) 0.14952(3) 0.01605(15) Uani 1 1 d .
Cl3 Cl 0.48150(7) 0.12754(2) 0.35132(3) 0.01631(15) Uani 1 1 d .
Cl4 Cl 0.08291(7) 0.12608(3) 0.33909(3) 0.01713(15) Uani 1 1 d .
Cl5 Cl 0.12905(11) 0.08410(4) 0.05515(6) 0.0534(4) Uani 1 1 d .
Cl6 Cl 0.11651(10) 0.17166(4) 0.05183(6) 0.0507(4) Uani 1 1 d .
Cl7 Cl 0.86552(13) 0.08430(5) 0.45788(9) 0.0936(8) Uani 1 1 d .
Cl8 Cl 0.85565(14) 0.16412(5) 0.41913(8) 0.0793(6) Uani 1 1 d .
Cl9 Cl 0.20035(16) 0.07790(4) 0.74492(6) 0.0608(4) Uani 1 1 d .
Cl10 Cl 0.26886(17) 0.16301(5) 0.75238(6) 0.0665(4) Uani 1 1 d .
Cl11 Cl 0.53589(15) 0.07672(5) 0.76108(6) 0.0614(4) Uani 1 1 d .
Cl12 Cl 0.58778(18) 0.16106(5) 0.74264(7) 0.0740(5) Uani 1 1 d .
Cl13 Cl 0.8630(2) 0.09016(6) 0.74510(8) 0.0892(7) Uani 1 1 d .
Cl14 Cl 0.95294(17) 0.17061(5) 0.73792(8) 0.0830(6) Uani 1 1 d .
P1 P 0.71131(7) 0.05337(3) 0.14051(3) 0.01213(15) Uani 1 1 d .
P2 P 0.70969(7) 0.20092(3) 0.13276(3) 0.01293(16) Uani 1 1 d .
P3 P 0.28264(8) 0.05360(3) 0.35506(3) 0.01286(16) Uani 1 1 d .
P4 P 0.28223(7) 0.20120(3) 0.34962(3) 0.01283(16) Uani 1 1 d .
F1 F 0.6554(3) 0.08626(8) 0.55167(11) 0.0464(7) Uani 1 1 d .
F2 F 0.6556(3) 0.15482(8) 0.54528(10) 0.0402(6) Uani 1 1 d .
F3 F 0.8048(2) 0.12322(9) 0.59298(11) 0.0464(7) Uani 1 1 d .
F4 F 0.6256(3) 0.12545(10) 0.61523(11) 0.0476(7) Uani 1 1 d .
F5 F 0.3819(2) 0.12297(10) 0.88584(10) 0.0435(7) Uani 1 1 d .
F6 F 0.1939(2) 0.12359(9) 0.89854(11) 0.0420(7) Uani 1 1 d .
F7 F 0.3326(3) 0.09102(9) 0.95092(11) 0.0463(7) Uani 1 1 d .
F8 F 0.3316(3) 0.15962(9) 0.94729(11) 0.0453(7) Uani 1 1 d .
C1 C 0.7039(3) 0.12518(10) 0.06751(11) 0.0138(6) Uani 1 1 d .
C2 C 0.7194(3) 0.12442(10) 0.01860(11) 0.0148(6) Uani 1 1 d .
C3 C 0.8353(3) 0.12422(11) 0.00958(12) 0.0191(7) Uani 1 1 d .
H3 H 0.8987 0.1241 0.0354 0.023 Uiso 1 1 calc R
C4 C 0.8555(3) 0.12413(11) -0.03733(13) 0.0208(7) Uani 1 1 d .
H4 H 0.9333 0.1242 -0.0437 0.025 Uiso 1 1 calc R
C5 C 0.7627(4) 0.12401(11) -0.07545(13) 0.0216(7) Uani 1 1 d .
C6 C 0.6483(3) 0.12434(10) -0.06584(12) 0.0195(7) Uani 1 1 d .
H6 H 0.5853 0.1245 -0.0918 0.023 Uiso 1 1 calc R
C7 C 0.6252(3) 0.12452(10) -0.01913(12) 0.0166(6) Uani 1 1 d .
H7 H 0.5473 0.1247 -0.0129 0.020 Uiso 1 1 calc R
C8 C 0.7855(4) 0.12395(15) -0.12667(14) 0.0340(10) Uani 1 1 d .
H8A H 0.8695 0.1259 -0.1269 0.051 Uiso 1 1 calc R
H8B H 0.7461 0.1473 -0.1438 0.051 Uiso 1 1 calc R
H8C H 0.7556 0.0987 -0.1425 0.051 Uiso 1 1 calc R
C9 C 0.5694(3) 0.02983(10) 0.11786(12) 0.0137(6) Uani 1 1 d .
H9 H 0.5139 0.0426 0.1371 0.016 Uiso 1 1 calc R
C10 C 0.5183(3) 0.03934(11) 0.06537(12) 0.0174(7) Uani 1 1 d .
H10A H 0.5230 0.0690 0.0595 0.021 Uiso 1 1 calc R
H10B H 0.5638 0.0251 0.0437 0.021 Uiso 1 1 calc R
C11 C 0.3913(3) 0.02553(11) 0.05510(13) 0.0210(7) Uani 1 1 d .
H11A H 0.3594 0.0310 0.0211 0.025 Uiso 1 1 calc R
H11B H 0.3450 0.0414 0.0752 0.025 Uiso 1 1 calc R
C12 C 0.3799(4) -0.01994(12) 0.06549(14) 0.0253(8) Uani 1 1 d .
H12A H 0.2965 -0.0276 0.0603 0.030 Uiso 1 1 calc R
H12B H 0.4191 -0.0360 0.0430 0.030 Uiso 1 1 calc R
C13 C 0.4342(3) -0.02993(11) 0.11682(13) 0.0203(7) Uani 1 1 d .
H13A H 0.4298 -0.0597 0.1220 0.024 Uiso 1 1 calc R
H13B H 0.3894 -0.0162 0.1392 0.024 Uiso 1 1 calc R
C14 C 0.5615(3) -0.01628(10) 0.12757(12) 0.0163(6) Uani 1 1 d .
H14A H 0.6081 -0.0315 0.1070 0.020 Uiso 1 1 calc R
H14B H 0.5935 -0.0221 0.1615 0.020 Uiso 1 1 calc R
C15 C 0.7346(3) 0.04109(11) 0.20535(11) 0.0152(6) Uani 1 1 d .
H15 H 0.7409 0.0108 0.2076 0.018 Uiso 1 1 calc R
C16 C 0.6319(3) 0.05292(13) 0.23097(12) 0.0218(7) Uani 1 1 d .
H16A H 0.6241 0.0829 0.2315 0.026 Uiso 1 1 calc R
H16B H 0.5586 0.0415 0.2133 0.026 Uiso 1 1 calc R
C17 C 0.6524(4) 0.03661(14) 0.28226(14) 0.0283(9) Uani 1 1 d .
H17A H 0.5881 0.0458 0.2988 0.034 Uiso 1 1 calc R
H17B H 0.6508 0.0065 0.2813 0.034 Uiso 1 1 calc R
C18 C 0.7673(4) 0.05050(13) 0.31068(13) 0.0283(9) Uani 1 1 d .
H18A H 0.7796 0.0369 0.3423 0.034 Uiso 1 1 calc R
H18B H 0.7645 0.0802 0.3161 0.034 Uiso 1 1 calc R
C19 C 0.8699(3) 0.04058(12) 0.28420(13) 0.0214(7) Uani 1 1 d .
H19A H 0.9425 0.0522 0.3021 0.026 Uiso 1 1 calc R
H19B H 0.8797 0.0107 0.2828 0.026 Uiso 1 1 calc R
C20 C 0.8491(3) 0.05788(11) 0.23319(12) 0.0182(7) Uani 1 1 d .
H20A H 0.9147 0.0503 0.2165 0.022 Uiso 1 1 calc R
H20B H 0.8452 0.0880 0.2345 0.022 Uiso 1 1 calc R
C21 C 0.8311(3) 0.02693(10) 0.11637(12) 0.0145(6) Uani 1 1 d .
H21 H 0.8990 0.0460 0.1205 0.017 Uiso 1 1 calc R
C22 C 0.8743(3) -0.01303(11) 0.14137(12) 0.0192(7) Uani 1 1 d .
H22A H 0.8970 -0.0082 0.1762 0.023 Uiso 1 1 calc R
H22B H 0.8110 -0.0335 0.1368 0.023 Uiso 1 1 calc R
C23 C 0.9795(3) -0.02919(13) 0.12038(14) 0.0252(8) Uani 1 1 d .
H23A H 1.0443 -0.0094 0.1270 0.030 Uiso 1 1 calc R
H23B H 1.0058 -0.0552 0.1363 0.030 Uiso 1 1 calc R
C24 C 0.9498(3) -0.03612(12) 0.06637(13) 0.0224(7) Uani 1 1 d .
H24A H 1.0205 -0.0450 0.0538 0.027 Uiso 1 1 calc R
H24B H 0.8908 -0.0580 0.0598 0.027 Uiso 1 1 calc R
C25 C 0.9027(3) 0.00289(12) 0.04111(13) 0.0204(7) Uani 1 1 d .
H25A H 0.8789 -0.0026 0.0065 0.025 Uiso 1 1 calc R
H25B H 0.9649 0.0238 0.0446 0.025 Uiso 1 1 calc R
C26 C 0.7983(3) 0.01911(11) 0.06207(12) 0.0169(7) Uani 1 1 d .
H26A H 0.7339 -0.0009 0.0564 0.020 Uiso 1 1 calc R
H26B H 0.7709 0.0448 0.0457 0.020 Uiso 1 1 calc R
C27 C 0.5661(3) 0.22433(10) 0.11317(12) 0.0137(6) Uani 1 1 d .
H27 H 0.5150 0.2138 0.1358 0.016 Uiso 1 1 calc R
C28 C 0.5080(3) 0.21013(11) 0.06280(12) 0.0163(6) Uani 1 1 d .
H28A H 0.5508 0.2216 0.0382 0.020 Uiso 1 1 calc R
H28B H 0.5114 0.1801 0.0609 0.020 Uiso 1 1 calc R
C29 C 0.3813(3) 0.22411(11) 0.05296(13) 0.0208(7) Uani 1 1 d .
H29A H 0.3373 0.2106 0.0758 0.025 Uiso 1 1 calc R
H29B H 0.3462 0.2158 0.0202 0.025 Uiso 1 1 calc R
C30 C 0.3710(3) 0.27023(12) 0.05774(14) 0.0232(8) Uani 1 1 d .
H30A H 0.2877 0.2780 0.0535 0.028 Uiso 1 1 calc R
H30B H 0.4066 0.2838 0.0323 0.028 Uiso 1 1 calc R
C31 C 0.4320(3) 0.28464(11) 0.10700(13) 0.0205(7) Uani 1 1 d .
H31A H 0.4285 0.3147 0.1086 0.025 Uiso 1 1 calc R
H31B H 0.3909 0.2735 0.1322 0.025 Uiso 1 1 calc R
C32 C 0.5592(3) 0.27090(10) 0.11619(13) 0.0181(7) Uani 1 1 d .
H32A H 0.5965 0.2801 0.1484 0.022 Uiso 1 1 calc R
H32B H 0.6017 0.2833 0.0921 0.022 Uiso 1 1 calc R
C33 C 0.7528(3) 0.20701(11) 0.19869(12) 0.0175(7) Uani 1 1 d .
H33 H 0.8398 0.2053 0.2048 0.021 Uiso 1 1 calc R
C34 C 0.7096(3) 0.17084(11) 0.22553(12) 0.0196(7) Uani 1 1 d .
H34A H 0.6235 0.1718 0.2221 0.024 Uiso 1 1 calc R
H34B H 0.7313 0.1451 0.2110 0.024 Uiso 1 1 calc R
C35 C 0.7620(4) 0.17151(12) 0.27896(13) 0.0258(8) Uani 1 1 d .
H35A H 0.7286 0.1490 0.2956 0.031 Uiso 1 1 calc R
H35B H 0.8472 0.1673 0.2826 0.031 Uiso 1 1 calc R
C36 C 0.7369(4) 0.21189(13) 0.30189(14) 0.0288(9) Uani 1 1 d .
H36A H 0.6522 0.2142 0.3024 0.035 Uiso 1 1 calc R
H36B H 0.7776 0.2126 0.3354 0.035 Uiso 1 1 calc R
C37 C 0.7766(4) 0.24764(12) 0.27460(14) 0.0256(8) Uani 1 1 d .
H37A H 0.8625 0.2470 0.2773 0.031 Uiso 1 1 calc R
H37B H 0.7548 0.2733 0.2892 0.031 Uiso 1 1 calc R
C38 C 0.7224(3) 0.24679(11) 0.22177(13) 0.0203(7) Uani 1 1 d .
H38A H 0.7518 0.2701 0.2049 0.024 Uiso 1 1 calc R
H38B H 0.6368 0.2494 0.2188 0.024 Uiso 1 1 calc R
C39 C 0.8240(3) 0.22620(10) 0.10451(12) 0.0159(6) Uani 1 1 d .
H39 H 0.8911 0.2068 0.1075 0.019 Uiso 1 1 calc R
C40 C 0.8720(3) 0.26613(11) 0.12870(13) 0.0202(7) Uani 1 1 d .
H40A H 0.8094 0.2868 0.1258 0.024 Uiso 1 1 calc R
H40B H 0.8996 0.2613 0.1632 0.024 Uiso 1 1 calc R
C41 C 0.9731(3) 0.28184(12) 0.10482(15) 0.0261(8) Uani 1 1 d .
H41A H 1.0016 0.3079 0.1199 0.031 Uiso 1 1 calc R
H41B H 1.0380 0.2620 0.1102 0.031 Uiso 1 1 calc R
C42 C 0.9370(3) 0.28828(11) 0.05134(15) 0.0243(8) Uani 1 1 d .
H42A H 1.0056 0.2968 0.0370 0.029 Uiso 1 1 calc R
H42B H 0.8782 0.3103 0.0458 0.029 Uiso 1 1 calc R
C43 C 0.8861(3) 0.24932(11) 0.02697(14) 0.0220(7) Uani 1 1 d .
H43A H 0.9478 0.2283 0.0290 0.026 Uiso 1 1 calc R
H43B H 0.8580 0.2549 -0.0074 0.026 Uiso 1 1 calc R
C44 C 0.7847(3) 0.23313(11) 0.05056(12) 0.0180(7) Uani 1 1 d .
H44A H 0.7197 0.2529 0.0457 0.022 Uiso 1 1 calc R
H44B H 0.7562 0.2072 0.0352 0.022 Uiso 1 1 calc R
C45 C 0.2879(3) 0.12837(10) 0.42166(12) 0.0159(6) Uani 1 1 d .
C46 C 0.2735(3) 0.12694(10) 0.47054(12) 0.0160(6) Uani 1 1 d .
C47 C 0.1588(3) 0.12712(11) 0.48044(13) 0.0192(7) Uani 1 1 d .
H47 H 0.0945 0.1288 0.4552 0.023 Uiso 1 1 calc R
C48 C 0.1413(3) 0.12481(11) 0.52767(13) 0.0218(7) Uani 1 1 d .
H48 H 0.0642 0.1248 0.5348 0.026 Uiso 1 1 calc R
C49 C 0.2358(4) 0.12256(11) 0.56501(13) 0.0213(7) Uani 1 1 d .
C50 C 0.3492(3) 0.12245(10) 0.55447(12) 0.0192(7) Uani 1 1 d .
H50 H 0.4133 0.1208 0.5799 0.023 Uiso 1 1 calc R
C51 C 0.3697(3) 0.12474(11) 0.50746(12) 0.0180(6) Uani 1 1 d .
H51 H 0.4469 0.1248 0.5004 0.022 Uiso 1 1 calc R
C52 C 0.2157(4) 0.12049(14) 0.61644(14) 0.0322(9) Uani 1 1 d .
H52A H 0.2477 0.0950 0.6309 0.048 Uiso 1 1 calc R
H52B H 0.1318 0.1216 0.6174 0.048 Uiso 1 1 calc R
H52C H 0.2544 0.1436 0.6344 0.048 Uiso 1 1 calc R
C53 C 0.4253(3) 0.02991(10) 0.37526(12) 0.0164(6) Uani 1 1 d .
H53 H 0.4780 0.0406 0.3534 0.020 Uiso 1 1 calc R
C54 C 0.4801(3) 0.04365(11) 0.42610(12) 0.0185(7) Uani 1 1 d .
H54A H 0.4784 0.0737 0.4280 0.022 Uiso 1 1 calc R
H54B H 0.4340 0.0326 0.4498 0.022 Uiso 1 1 calc R
C55 C 0.6060(3) 0.02873(12) 0.43820(14) 0.0232(8) Uani 1 1 d .
H55A H 0.6383 0.0368 0.4714 0.028 Uiso 1 1 calc R
H55B H 0.6536 0.0418 0.4164 0.028 Uiso 1 1 calc R
C56 C 0.6137(4) -0.01764(12) 0.43342(14) 0.0267(8) Uani 1 1 d .
H56A H 0.6964 -0.0262 0.4394 0.032 Uiso 1 1 calc R
H56B H 0.5735 -0.0309 0.4577 0.032 Uiso 1 1 calc R
C57 C 0.5578(3) -0.03117(11) 0.38351(13) 0.0214(7) Uani 1 1 d .
H57A H 0.5603 -0.0612 0.3815 0.026 Uiso 1 1 calc R
H57B H 0.6028 -0.0200 0.3595 0.026 Uiso 1 1 calc R
C58 C 0.4313(3) -0.01681(10) 0.37175(12) 0.0178(7) Uani 1 1 d .
H58A H 0.3849 -0.0293 0.3944 0.021 Uiso 1 1 calc R
H58B H 0.3978 -0.0256 0.3389 0.021 Uiso 1 1 calc R
C59 C 0.2418(3) 0.04848(10) 0.28910(11) 0.0152(6) Uani 1 1 d .
H59 H 0.1547 0.0494 0.2828 0.018 Uiso 1 1 calc R
C60 C 0.2751(3) 0.00947(11) 0.26492(12) 0.0189(7) Uani 1 1 d .
H60A H 0.2486 -0.0145 0.2815 0.023 Uiso 1 1 calc R
H60B H 0.3609 0.0079 0.2674 0.023 Uiso 1 1 calc R
C61 C 0.2193(4) 0.00885(12) 0.21203(13) 0.0244(8) Uani 1 1 d .
H61A H 0.2430 -0.0163 0.1968 0.029 Uiso 1 1 calc R
H61B H 0.1335 0.0085 0.2097 0.029 Uiso 1 1 calc R
C62 C 0.2549(4) 0.04539(13) 0.18534(13) 0.0262(8) Uani 1 1 d .
H62A H 0.2130 0.0449 0.1520 0.031 Uiso 1 1 calc R
H62B H 0.3394 0.0440 0.1842 0.031 Uiso 1 1 calc R
C63 C 0.2276(4) 0.08525(12) 0.20938(13) 0.0256(8) Uani 1 1 d .
H63A H 0.1421 0.0886 0.2065 0.031 Uiso 1 1 calc R
H63B H 0.2583 0.1085 0.1929 0.031 Uiso 1 1 calc R
C64 C 0.2822(3) 0.08543(11) 0.26245(12) 0.0189(7) Uani 1 1 d .
H64A H 0.2600 0.1108 0.2776 0.023 Uiso 1 1 calc R
H64B H 0.3681 0.0849 0.2652 0.023 Uiso 1 1 calc R
C65 C 0.1664(3) 0.02765(10) 0.38167(12) 0.0163(6) Uani 1 1 d .
H65 H 0.0993 0.0470 0.3783 0.020 Uiso 1 1 calc R
C66 C 0.1196(3) -0.01169(11) 0.35625(13) 0.0189(7) Uani 1 1 d .
H66A H 0.1814 -0.0327 0.3601 0.023 Uiso 1 1 calc R
H66B H 0.0961 -0.0064 0.3216 0.023 Uiso 1 1 calc R
C67 C 0.0140(3) -0.02710(13) 0.37777(14) 0.0253(8) Uani 1 1 d .
H67A H -0.0497 -0.0068 0.3717 0.030 Uiso 1 1 calc R
H67B H -0.0145 -0.0528 0.3618 0.030 Uiso 1 1 calc R
C68 C 0.0452(3) -0.03431(12) 0.43169(14) 0.0240(8) Uani 1 1 d .
H68A H -0.0254 -0.0427 0.4447 0.029 Uiso 1 1 calc R
H68B H 0.1030 -0.0566 0.4377 0.029 Uiso 1 1 calc R
C69 C 0.0952(4) 0.00415(12) 0.45707(14) 0.0244(8) Uani 1 1 d .
H69A H 0.1191 -0.0016 0.4916 0.029 Uiso 1 1 calc R
H69B H 0.0343 0.0255 0.4539 0.029 Uiso 1 1 calc R
C70 C 0.2005(3) 0.01972(11) 0.43585(12) 0.0189(7) Uani 1 1 d .
H70A H 0.2639 -0.0007 0.4412 0.023 Uiso 1 1 calc R
H70B H 0.2296 0.0452 0.4522 0.023 Uiso 1 1 calc R
C71 C 0.4250(3) 0.22441(10) 0.37301(12) 0.0146(6) Uani 1 1 d .
H71 H 0.4806 0.2118 0.3537 0.017 Uiso 1 1 calc R
C72 C 0.4742(3) 0.21357(11) 0.42546(12) 0.0177(7) Uani 1 1 d .
H72A H 0.4283 0.2274 0.4474 0.021 Uiso 1 1 calc R
H72B H 0.4688 0.1838 0.4304 0.021 Uiso 1 1 calc R
C73 C 0.6015(3) 0.22716(11) 0.43640(14) 0.0214(7) Uani 1 1 d .
H73A H 0.6327 0.2210 0.4703 0.026 Uiso 1 1 calc R
H73B H 0.6478 0.2117 0.4160 0.026 Uiso 1 1 calc R
C74 C 0.6138(3) 0.27254(11) 0.42734(15) 0.0245(8) Uani 1 1 d .
H74A H 0.6974 0.2800 0.4330 0.029 Uiso 1 1 calc R
H74B H 0.5745 0.2882 0.4501 0.029 Uiso 1 1 calc R
C75 C 0.5605(3) 0.28373(11) 0.37589(14) 0.0219(7) Uani 1 1 d .
H75A H 0.5653 0.3136 0.3716 0.026 Uiso 1 1 calc R
H75B H 0.6058 0.2705 0.3533 0.026 Uiso 1 1 calc R
C76 C 0.4333(3) 0.27030(10) 0.36430(13) 0.0185(7) Uani 1 1 d .
H76A H 0.4022 0.2766 0.3304 0.022 Uiso 1 1 calc R
H76B H 0.3861 0.2852 0.3849 0.022 Uiso 1 1 calc R
C77 C 0.2598(3) 0.21459(11) 0.28500(12) 0.0159(6) Uani 1 1 d .
H77 H 0.2554 0.2450 0.2835 0.019 Uiso 1 1 calc R
C78 C 0.3623(3) 0.20257(13) 0.25924(13) 0.0231(8) Uani 1 1 d .
H78A H 0.4363 0.2126 0.2778 0.028 Uiso 1 1 calc R
H78B H 0.3670 0.1725 0.2572 0.028 Uiso 1 1 calc R
C79 C 0.3448(4) 0.22085(14) 0.20883(13) 0.0273(9) Uani 1 1 d .
H79A H 0.3477 0.2509 0.2112 0.033 Uiso 1 1 calc R
H79B H 0.4090 0.2119 0.1921 0.033 Uiso 1 1 calc R
C80 C 0.2291(4) 0.20809(13) 0.17974(14) 0.0277(9) Uani 1 1 d .
H80A H 0.2310 0.1785 0.1731 0.033 Uiso 1 1 calc R
H80B H 0.2179 0.2226 0.1486 0.033 Uiso 1 1 calc R
C81 C 0.1263(3) 0.21735(12) 0.20582(13) 0.0226(7) Uani 1 1 d .
H81A H 0.0541 0.2061 0.1872 0.027 Uiso 1 1 calc R
H81B H 0.1167 0.2472 0.2080 0.027 Uiso 1 1 calc R
C82 C 0.1448(3) 0.19904(11) 0.25644(12) 0.0189(7) Uani 1 1 d .
H82A H 0.1467 0.1690 0.2544 0.023 Uiso 1 1 calc R
H82B H 0.0792 0.2068 0.2731 0.023 Uiso 1 1 calc R
C83 C 0.1627(3) 0.22739(11) 0.37382(12) 0.0169(7) Uani 1 1 d .
H83 H 0.0940 0.2087 0.3683 0.020 Uiso 1 1 calc R
C84 C 0.1216(3) 0.26830(11) 0.35018(13) 0.0201(7) Uani 1 1 d .
H84A H 0.1854 0.2885 0.3563 0.024 Uiso 1 1 calc R
H84B H 0.1008 0.2647 0.3151 0.024 Uiso 1 1 calc R
C85 C 0.0152(4) 0.28382(12) 0.37087(15) 0.0259(8) Uani 1 1 d .
H85A H -0.0091 0.3105 0.3563 0.031 Uiso 1 1 calc R
H85B H -0.0503 0.2645 0.3623 0.031 Uiso 1 1 calc R
C86 C 0.0406(4) 0.28838(12) 0.42505(14) 0.0245(8) Uani 1 1 d .
H86A H -0.0315 0.2964 0.4371 0.029 Uiso 1 1 calc R
H86B H 0.0991 0.3102 0.4336 0.029 Uiso 1 1 calc R
C87 C 0.0867(4) 0.24854(11) 0.44889(14) 0.0235(8) Uani 1 1 d .
H87A H 0.1085 0.2529 0.4838 0.028 Uiso 1 1 calc R
H87B H 0.0246 0.2277 0.4438 0.028 Uiso 1 1 calc R
C88 C 0.1927(3) 0.23334(11) 0.42833(12) 0.0189(7) Uani 1 1 d .
H88A H 0.2195 0.2072 0.4437 0.023 Uiso 1 1 calc R
H88B H 0.2570 0.2533 0.4355 0.023 Uiso 1 1 calc R
C89 C 0.2072(4) 0.12890(15) 0.04763(18) 0.0372(10) Uani 1 1 d .
H89A H 0.2332 0.1286 0.0159 0.045 Uiso 1 1 calc R
H89B H 0.2770 0.1305 0.0727 0.045 Uiso 1 1 calc R
C90 C 0.7782(4) 0.12735(16) 0.44543(18) 0.0390(11) Uani 1 1 d .
H90A H 0.7062 0.1201 0.4234 0.047 Uiso 1 1 calc R
H90B H 0.7560 0.1381 0.4754 0.047 Uiso 1 1 calc R
C91 C 0.2318(6) 0.11955(17) 0.78348(18) 0.0505(14) Uani 1 1 d .
H91A H 0.2973 0.1125 0.8090 0.061 Uiso 1 1 calc R
H91B H 0.1631 0.1257 0.7989 0.061 Uiso 1 1 calc R
C92 C 0.5308(6) 0.11495(17) 0.71776(19) 0.0510(14) Uani 1 1 d .
H92A H 0.4490 0.1192 0.7024 0.061 Uiso 1 1 calc R
H92B H 0.5758 0.1062 0.6926 0.061 Uiso 1 1 calc R
C93 C 0.8873(8) 0.1295(2) 0.7071(2) 0.075(2) Uani 1 1 d .
H93A H 0.9374 0.1196 0.6843 0.090 Uiso 1 1 calc R
H93B H 0.8121 0.1381 0.6883 0.090 Uiso 1 1 calc R
B1 B 0.6852(4) 0.12162(14) 0.57631(17) 0.0256(9) Uani 1 1 d .
B2 B 0.3094(4) 0.12384(14) 0.92056(17) 0.0262(9) Uani 1 1 d .

loop_
_atom_site_aniso_label
_atom_site_aniso_U_11
_atom_site_aniso_U_22
_atom_site_aniso_U_33
_atom_site_aniso_U_23
_atom_site_aniso_U_13
_atom_site_aniso_U_12
Ru1 0.01178(11) 0.01052(12) 0.01262(11) 0.00066(9) 0.00314(9) 0.00076(10)
Ru2 0.01362(12) 0.01151(12) 0.01139(11) 0.00087(9) 0.00337(9) 0.00016(10)
Cl1 0.0138(3) 0.0147(4) 0.0213(4) 0.0023(3) 0.0058(3) 0.0010(3)
Cl2 0.0124(3) 0.0155(4) 0.0200(4) 0.0019(3) 0.0020(3) 0.0007(3)
Cl3 0.0150(3) 0.0141(4) 0.0208(4) 0.0020(3) 0.0055(3) 0.0003(3)
Cl4 0.0145(3) 0.0160(4) 0.0209(4) 0.0016(3) 0.0025(3) 0.0001(3)
Cl5 0.0277(6) 0.0282(6) 0.1016(12) 0.0024(6) 0.0017(6) 0.0034(5)
Cl6 0.0241(5) 0.0290(6) 0.0959(11) 0.0053(6) 0.0000(6) -0.0032(4)
Cl7 0.0312(7) 0.0549(9) 0.180(2) 0.0645(12) -0.0272(10) -0.0126(6)
Cl8 0.0464(8) 0.0561(9) 0.1436(18) 0.0576(11) 0.0399(10) 0.0217(7)
Cl9 0.0890(12) 0.0364(7) 0.0576(9) -0.0026(6) 0.0135(8) -0.0111(7)
Cl10 0.0858(12) 0.0423(8) 0.0753(11) -0.0174(7) 0.0243(9) -0.0150(8)
Cl11 0.0662(10) 0.0393(7) 0.0814(11) 0.0132(7) 0.0199(8) 0.0024(7)
Cl12 0.0960(14) 0.0432(8) 0.0794(12) 0.0035(8) 0.0033(10) -0.0262(9)
Cl13 0.1254(18) 0.0486(10) 0.1022(15) -0.0116(9) 0.0446(13) -0.0383(11)
Cl14 0.0809(12) 0.0349(8) 0.1174(16) 0.0148(9) -0.0327(11) -0.0038(8)
P1 0.0127(4) 0.0123(4) 0.0116(4) 0.0002(3) 0.0028(3) 0.0011(3)
P2 0.0124(4) 0.0105(4) 0.0162(4) 0.0011(3) 0.0033(3) 0.0010(3)
P3 0.0145(4) 0.0118(4) 0.0127(4) 0.0011(3) 0.0037(3) 0.0002(3)
P4 0.0138(4) 0.0109(4) 0.0144(4) 0.0022(3) 0.0043(3) 0.0005(3)
F1 0.065(2) 0.0238(14) 0.0505(17) -0.0073(12) 0.0080(15) -0.0120(13)
F2 0.0496(17) 0.0262(14) 0.0460(16) 0.0075(11) 0.0112(13) 0.0064(12)
F3 0.0304(14) 0.0491(18) 0.0577(19) -0.0032(14) 0.0010(13) -0.0005(13)
F4 0.0492(17) 0.0562(19) 0.0418(16) 0.0007(14) 0.0213(13) 0.0012(15)
F5 0.0323(14) 0.067(2) 0.0336(14) -0.0028(13) 0.0112(11) 0.0000(14)
F6 0.0242(13) 0.0452(17) 0.0552(17) -0.0023(13) 0.0021(12) 0.0020(12)
F7 0.0561(19) 0.0334(15) 0.0479(17) 0.0143(13) 0.0038(14) 0.0026(13)
F8 0.0569(19) 0.0309(15) 0.0476(17) -0.0135(12) 0.0066(14) -0.0050(13)
C1 0.0147(14) 0.0108(14) 0.0158(14) 0.0019(11) 0.0028(11) 0.0009(12)
C2 0.0181(15) 0.0120(15) 0.0150(14) 0.0019(12) 0.0047(12) 0.0013(12)
C3 0.0185(16) 0.0197(17) 0.0191(16) 0.0006(13) 0.0034(13) 0.0015(14)
C4 0.0231(17) 0.0169(17) 0.0254(18) -0.0003(13) 0.0125(14) 0.0004(14)
C5 0.035(2) 0.0121(16) 0.0196(16) -0.0018(13) 0.0094(14) 0.0015(15)
C6 0.0283(18) 0.0119(15) 0.0174(16) -0.0003(12) 0.0007(13) 0.0002(14)
C7 0.0172(15) 0.0124(15) 0.0198(16) -0.0002(12) 0.0018(12) 0.0012(13)
C8 0.047(3) 0.038(2) 0.0196(18) -0.0009(17) 0.0150(17) 0.001(2)
C9 0.0142(15) 0.0108(15) 0.0169(15) -0.0002(11) 0.0043(12) 0.0012(12)
C10 0.0171(16) 0.0195(17) 0.0155(15) 0.0014(12) 0.0018(12) 0.0005(13)
C11 0.0182(17) 0.0225(18) 0.0209(17) 0.0015(13) -0.0012(13) 0.0008(14)
C12 0.026(2) 0.025(2) 0.0236(18) -0.0008(15) -0.0004(15) -0.0075(16)
C13 0.0212(18) 0.0172(17) 0.0228(17) -0.0011(13) 0.0041(14) -0.0045(14)
C14 0.0190(17) 0.0121(15) 0.0181(16) 0.0012(12) 0.0039(13) 0.0015(12)
C15 0.0173(16) 0.0169(16) 0.0117(14) 0.0033(11) 0.0035(12) 0.0034(13)
C16 0.0174(17) 0.033(2) 0.0161(16) 0.0052(14) 0.0062(13) 0.0049(15)
C17 0.027(2) 0.040(2) 0.0200(18) 0.0078(16) 0.0105(15) 0.0051(17)
C18 0.039(2) 0.033(2) 0.0137(16) 0.0040(15) 0.0056(15) 0.0063(18)
C19 0.0220(18) 0.0220(18) 0.0184(16) 0.0018(13) -0.0022(13) -0.0007(14)
C20 0.0181(17) 0.0187(17) 0.0176(16) 0.0009(13) 0.0024(13) 0.0008(13)
C21 0.0139(15) 0.0146(15) 0.0154(15) 0.0001(12) 0.0041(12) 0.0012(12)
C22 0.0225(18) 0.0193(17) 0.0167(16) 0.0014(13) 0.0058(13) 0.0065(14)
C23 0.0201(18) 0.029(2) 0.0262(19) -0.0035(15) 0.0030(15) 0.0115(15)
C24 0.0211(18) 0.0227(19) 0.0252(18) -0.0028(14) 0.0087(14) 0.0057(14)
C25 0.0218(18) 0.0234(18) 0.0188(16) -0.0010(13) 0.0112(14) 0.0016(14)
C26 0.0198(17) 0.0179(16) 0.0141(15) 0.0019(12) 0.0059(12) 0.0034(13)
C27 0.0117(15) 0.0115(15) 0.0181(15) 0.0019(11) 0.0030(12) 0.0035(12)
C28 0.0168(16) 0.0159(16) 0.0158(15) -0.0005(12) 0.0017(12) 0.0040(13)
C29 0.0157(17) 0.0224(18) 0.0234(18) 0.0001(14) -0.0003(13) 0.0015(14)
C30 0.0222(19) 0.0214(18) 0.0248(18) 0.0029(14) -0.0006(14) 0.0061(14)
C31 0.0234(18) 0.0160(17) 0.0230(17) 0.0053(13) 0.0060(14) 0.0086(14)
C32 0.0209(17) 0.0126(16) 0.0204(16) 0.0008(12) 0.0025(13) 0.0029(13)
C33 0.0194(17) 0.0175(16) 0.0151(15) 0.0018(12) 0.0013(13) -0.0017(13)
C34 0.0263(19) 0.0159(16) 0.0168(16) 0.0003(12) 0.0040(13) 0.0002(14)
C35 0.036(2) 0.0225(19) 0.0189(17) 0.0027(14) 0.0039(15) 0.0017(16)
C36 0.035(2) 0.035(2) 0.0176(17) -0.0047(15) 0.0056(16) 0.0014(18)
C37 0.027(2) 0.0240(19) 0.0241(18) -0.0068(15) 0.0003(15) 0.0013(16)
C38 0.0214(18) 0.0168(17) 0.0227(17) -0.0026(13) 0.0031(14) 0.0023(14)
C39 0.0134(15) 0.0123(15) 0.0233(17) 0.0033(12) 0.0067(13) -0.0014(12)
C40 0.0198(17) 0.0172(17) 0.0232(17) 0.0020(13) 0.0024(14) -0.0042(14)
C41 0.0205(19) 0.0213(19) 0.037(2) 0.0044(16) 0.0065(16) -0.0066(15)
C42 0.0242(19) 0.0167(17) 0.035(2) 0.0045(15) 0.0141(16) -0.0022(14)
C43 0.0207(18) 0.0192(18) 0.0287(19) 0.0004(14) 0.0120(15) 0.0003(14)
C44 0.0183(17) 0.0174(17) 0.0197(16) 0.0009(13) 0.0070(13) -0.0015(13)
C45 0.0148(15) 0.0133(15) 0.0199(16) 0.0008(12) 0.0043(12) -0.0011(13)
C46 0.0205(16) 0.0121(15) 0.0157(15) 0.0003(12) 0.0037(12) -0.0012(13)
C47 0.0184(16) 0.0198(17) 0.0201(16) 0.0020(13) 0.0050(13) 0.0005(14)
C48 0.0250(18) 0.0190(17) 0.0234(17) 0.0009(14) 0.0107(14) 0.0006(15)
C49 0.037(2) 0.0120(16) 0.0171(16) -0.0001(12) 0.0109(14) -0.0023(15)
C50 0.0271(18) 0.0124(16) 0.0173(16) -0.0002(12) 0.0013(13) 0.0004(14)
C51 0.0230(17) 0.0147(16) 0.0165(15) 0.0006(12) 0.0037(13) -0.0012(14)
C52 0.047(3) 0.033(2) 0.0192(18) 0.0007(16) 0.0137(17) -0.0007(19)
C53 0.0200(17) 0.0128(15) 0.0166(15) 0.0018(12) 0.0033(13) 0.0005(13)
C54 0.0188(17) 0.0171(16) 0.0192(16) 0.0010(13) 0.0014(13) -0.0002(13)
C55 0.0187(18) 0.0220(19) 0.0271(19) 0.0020(14) -0.0017(14) 0.0015(14)
C56 0.027(2) 0.024(2) 0.0269(19) 0.0038(15) -0.0016(16) 0.0073(16)
C57 0.0246(19) 0.0178(17) 0.0222(17) 0.0034(13) 0.0047(14) 0.0067(14)
C58 0.0208(17) 0.0147(16) 0.0175(16) 0.0003(12) 0.0013(13) 0.0010(13)
C59 0.0180(16) 0.0170(16) 0.0108(14) 0.0002(11) 0.0024(12) -0.0001(13)
C60 0.0212(17) 0.0169(17) 0.0194(16) -0.0027(13) 0.0052(13) -0.0001(13)
C61 0.029(2) 0.0251(19) 0.0184(17) -0.0053(14) 0.0032(15) -0.0007(16)
C62 0.032(2) 0.033(2) 0.0141(16) -0.0028(14) 0.0054(15) -0.0028(17)
C63 0.033(2) 0.026(2) 0.0173(17) 0.0049(14) 0.0031(15) 0.0021(16)
C64 0.0247(18) 0.0153(16) 0.0177(16) 0.0008(12) 0.0061(13) 0.0013(13)
C65 0.0199(17) 0.0141(16) 0.0161(15) 0.0011(12) 0.0067(13) -0.0014(13)
C66 0.0201(17) 0.0182(17) 0.0194(16) -0.0004(13) 0.0056(13) -0.0040(13)
C67 0.0225(19) 0.026(2) 0.029(2) 0.0025(15) 0.0060(15) -0.0066(15)
C68 0.0247(19) 0.0221(19) 0.0276(19) 0.0063(14) 0.0114(15) -0.0052(15)
C69 0.028(2) 0.026(2) 0.0228(18) 0.0010(14) 0.0148(15) -0.0052(16)
C70 0.0239(18) 0.0188(17) 0.0153(15) 0.0002(12) 0.0075(13) -0.0025(14)
C71 0.0139(15) 0.0136(15) 0.0164(15) 0.0008(12) 0.0029(12) -0.0007(12)
C72 0.0207(17) 0.0154(16) 0.0169(16) 0.0025(12) 0.0020(13) 0.0000(13)
C73 0.0191(18) 0.0197(18) 0.0239(18) 0.0015(14) -0.0012(14) -0.0016(14)
C74 0.0235(19) 0.0160(17) 0.032(2) -0.0017(14) -0.0008(15) -0.0041(14)
C75 0.0251(19) 0.0146(17) 0.0261(18) -0.0003(13) 0.0044(15) -0.0048(14)
C76 0.0215(18) 0.0120(16) 0.0221(17) 0.0017(12) 0.0042(13) -0.0016(13)
C77 0.0175(16) 0.0158(16) 0.0148(15) 0.0033(12) 0.0042(12) 0.0029(13)
C78 0.0208(18) 0.031(2) 0.0181(17) 0.0053(14) 0.0055(14) 0.0065(15)
C79 0.026(2) 0.039(2) 0.0188(17) 0.0092(16) 0.0088(15) 0.0065(17)
C80 0.034(2) 0.032(2) 0.0176(17) 0.0040(15) 0.0059(15) 0.0081(17)
C81 0.0242(19) 0.0250(19) 0.0180(17) 0.0030(14) 0.0017(14) 0.0021(15)
C82 0.0174(17) 0.0198(17) 0.0194(16) 0.0022(13) 0.0027(13) 0.0018(13)
C83 0.0180(17) 0.0160(16) 0.0185(16) -0.0004(12) 0.0087(13) 0.0016(13)
C84 0.0231(18) 0.0163(17) 0.0221(17) 0.0043(13) 0.0070(14) 0.0074(14)
C85 0.0233(19) 0.0217(19) 0.033(2) 0.0010(15) 0.0061(16) 0.0098(15)
C86 0.026(2) 0.0191(18) 0.031(2) -0.0020(15) 0.0117(16) 0.0043(15)
C87 0.029(2) 0.0175(17) 0.0274(19) 0.0006(14) 0.0154(16) 0.0032(15)
C88 0.0240(18) 0.0151(16) 0.0195(16) 0.0015(12) 0.0097(14) 0.0027(13)
C89 0.024(2) 0.042(3) 0.047(3) -0.001(2) 0.0091(18) -0.003(2)
C90 0.030(2) 0.047(3) 0.041(3) 0.007(2) 0.0083(19) -0.003(2)
C91 0.069(4) 0.049(3) 0.031(2) -0.003(2) 0.003(2) 0.001(3)
C92 0.067(4) 0.048(3) 0.038(3) -0.002(2) 0.009(3) -0.015(3)
C93 0.106(6) 0.065(4) 0.052(4) -0.003(3) 0.007(4) -0.017(4)
B1 0.028(2) 0.017(2) 0.032(2) -0.0010(16) 0.0083(18) 0.0042(17)
B2 0.026(2) 0.023(2) 0.029(2) -0.0011(17) 0.0043(17) -0.0059(18)

loop_
_atom_type_symbol
_atom_type_description
_atom_type_scat_dispersion_real
_atom_type_scat_dispersion_imag
_atom_type_scat_source
C C 0.0033 0.0016 'International Tables Vol C Tables 4.2.6.8 and 6.1.1.4'
H H 0.0000 0.0000 'International Tables Vol C Tables 4.2.6.8 and 6.1.1.4'
B B 0.0013 0.0007 'International Tables Vol C Tables 4.2.6.8 and 6.1.1.4'
F F 0.0171 0.0103 'International Tables Vol C Tables 4.2.6.8 and 6.1.1.4'
P P 0.1023 0.0942 'International Tables Vol C Tables 4.2.6.8 and 6.1.1.4'
Cl Cl 0.1484 0.1585 'International Tables Vol C Tables 4.2.6.8 and 6.1.1.4'
Ru Ru -1.2594 0.8363 'International Tables Vol C Tables 4.2.6.8 and 6.1.1.4'

loop_
_geom_angle_atom_site_label_1
_geom_angle_atom_site_label_2
_geom_angle_atom_site_label_3
_geom_angle
C1 Ru1 Cl2 97.80(11)
C1 Ru1 Cl1 105.28(11)
Cl2 Ru1 Cl1 156.91(3)
C1 Ru1 P2 95.77(11)
Cl2 Ru1 P2 87.32(3)
Cl1 Ru1 P2 89.82(3)
C1 Ru1 P1 96.70(11)
Cl2 Ru1 P1 89.57(3)
Cl1 Ru1 P1 88.28(3)
P2 Ru1 P1 167.45(3)
C45 Ru2 Cl4 97.83(11)
C45 Ru2 Cl3 105.24(11)
Cl4 Ru2 Cl3 156.93(3)
C45 Ru2 P3 95.72(12)
Cl4 Ru2 P3 87.88(3)
Cl3 Ru2 P3 89.57(3)
C45 Ru2 P4 96.82(12)
Cl4 Ru2 P4 89.29(3)
Cl3 Ru2 P4 88.24(3)
P3 Ru2 P4 167.41(3)
C9 P1 C15 103.52(15)
C9 P1 C21 110.97(15)
C15 P1 C21 105.12(15)
C9 P1 Ru1 111.53(11)
C15 P1 Ru1 111.39(11)
C21 P1 Ru1 113.66(11)
C27 P2 C39 111.18(16)
C27 P2 C33 110.05(16)
C39 P2 C33 106.60(16)
C27 P2 Ru1 113.38(11)
C39 P2 Ru1 114.87(11)
C33 P2 Ru1 99.89(11)
C53 P3 C65 111.05(16)
C53 P3 C59 110.33(16)
C65 P3 C59 106.19(16)
C53 P3 Ru2 113.49(12)
C65 P3 Ru2 115.17(12)
C59 P3 Ru2 99.69(11)
C71 P4 C83 111.05(16)
C71 P4 C77 103.36(15)
C83 P4 C77 104.86(16)
C71 P4 Ru2 111.51(11)
C83 P4 Ru2 113.62(12)
C77 P4 Ru2 111.77(11)
C2 C1 Ru1 171.4(3)
C7 C2 C3 121.1(3)
C7 C2 C1 122.3(3)
C3 C2 C1 116.6(3)
C4 C3 C2 119.1(3)
C3 C4 C5 120.7(3)
C4 C5 C6 119.4(3)
C4 C5 C8 120.4(4)
C6 C5 C8 120.2(4)
C7 C6 C5 121.2(3)
C6 C7 C2 118.5(3)
C10 C9 C14 110.2(3)
C10 C9 P1 115.9(2)
C14 C9 P1 115.1(2)
C11 C10 C9 109.6(3)
C10 C11 C12 111.3(3)
C13 C12 C11 110.9(3)
C12 C13 C14 111.5(3)
C13 C14 C9 109.6(3)
C20 C15 C16 110.0(3)
C20 C15 P1 113.9(2)
C16 C15 P1 114.0(2)
C17 C16 C15 110.0(3)
C18 C17 C16 112.9(3)
C17 C18 C19 111.4(3)
C20 C19 C18 111.1(3)
C19 C20 C15 110.0(3)
C22 C21 C26 109.0(3)
C22 C21 P1 116.1(2)
C26 C21 P1 111.2(2)
C23 C22 C21 109.9(3)
C24 C23 C22 111.7(3)
C25 C24 C23 110.5(3)
C24 C25 C26 111.1(3)
C25 C26 C21 111.0(3)
C32 C27 C28 109.4(3)
C32 C27 P2 116.9(2)
C28 C27 P2 113.1(2)
C29 C28 C27 110.2(3)
C28 C29 C30 111.7(3)
C29 C30 C31 110.8(3)
C32 C31 C30 111.0(3)
C31 C32 C27 110.0(3)
C38 C33 C34 109.6(3)
C38 C33 P2 118.4(2)
C34 C33 P2 110.7(2)
C35 C34 C33 111.4(3)
C36 C35 C34 110.9(3)
C37 C36 C35 111.3(3)
C36 C37 C38 111.8(3)
C37 C38 C33 110.3(3)
C44 C39 C40 110.1(3)
C44 C39 P2 111.9(2)
C40 C39 P2 115.1(2)
C41 C40 C39 109.9(3)
C42 C41 C40 112.0(3)
C41 C42 C43 111.0(3)
C42 C43 C44 111.3(3)
C39 C44 C43 110.7(3)
C46 C45 Ru2 171.6(3)
C47 C46 C51 121.4(3)
C47 C46 C45 117.1(3)
C51 C46 C45 121.4(3)
C48 C47 C46 118.8(3)
C47 C48 C49 120.8(3)
C50 C49 C48 119.6(3)
C50 C49 C52 120.1(4)
C48 C49 C52 120.3(4)
C51 C50 C49 121.0(3)
C50 C51 C46 118.4(3)
C58 C53 C54 109.6(3)
C58 C53 P3 116.7(2)
C54 C53 P3 112.5(2)
C55 C54 C53 110.6(3)
C54 C55 C56 111.4(3)
C57 C56 C55 110.5(3)
C56 C57 C58 111.4(3)
C57 C58 C53 110.2(3)
C60 C59 C64 108.8(3)
C60 C59 P3 118.8(2)
C64 C59 P3 111.7(2)
C59 C60 C61 110.4(3)
C62 C61 C60 111.7(3)
C61 C62 C63 111.5(3)
C62 C63 C64 110.8(3)
C63 C64 C59 111.4(3)
C66 C65 C70 109.8(3)
C66 C65 P3 115.1(2)
C70 C65 P3 113.0(2)
C65 C66 C67 109.7(3)
C68 C67 C66 111.6(3)
C69 C68 C67 110.7(3)
C68 C69 C70 111.2(3)
C69 C70 C65 110.4(3)
C76 C71 C72 111.0(3)
C76 C71 P4 115.1(2)
C72 C71 P4 115.0(2)
C73 C72 C71 109.0(3)
C74 C73 C72 111.5(3)
C73 C74 C75 111.1(3)
C76 C75 C74 111.5(3)
C75 C76 C71 109.5(3)
C82 C77 C78 109.9(3)
C82 C77 P4 114.3(2)
C78 C77 P4 113.9(2)
C79 C78 C77 109.9(3)
C80 C79 C78 111.8(3)
C79 C80 C81 112.1(3)
C80 C81 C82 111.5(3)
C81 C82 C77 109.9(3)
C88 C83 C84 109.2(3)
C88 C83 P4 111.4(2)
C84 C83 P4 116.3(2)
C85 C84 C83 109.7(3)
C86 C85 C84 112.1(3)
C85 C86 C87 111.0(3)
C88 C87 C86 111.1(3)
C87 C88 C83 110.7(3)
Cl5 C89 Cl6 109.3(2)
Cl8 C90 Cl7 109.0(3)
Cl9 C91 Cl10 111.4(3)
Cl11 C92 Cl12 111.8(3)
Cl14 C93 Cl13 112.0(4)
F1 B1 F3 111.2(4)
F1 B1 F4 111.0(4)
F3 B1 F4 108.9(4)
F1 B1 F2 108.8(4)
F3 B1 F2 108.3(4)
F4 B1 F2 108.5(3)
F7 B2 F6 110.8(4)
F7 B2 F5 110.0(4)
F6 B2 F5 109.6(4)
F7 B2 F8 108.7(4)
F6 B2 F8 109.3(4)
F5 B2 F8 108.5(4)

loop_
_geom_bond_atom_site_label_1
_geom_bond_atom_site_label_2
_geom_bond_distance
Ru1 C1 1.678(3)
Ru1 Cl2 2.3359(11)
Ru1 Cl1 2.3527(11)
Ru1 P2 2.4321(12)
Ru1 P1 2.4483(12)
Ru2 C45 1.683(3)
Ru2 Cl4 2.3358(11)
Ru2 Cl3 2.3510(11)
Ru2 P3 2.4277(12)
Ru2 P4 2.4523(12)
Cl5 C89 1.760(5)
Cl6 C89 1.772(5)
Cl7 C90 1.743(5)
Cl8 C90 1.742(5)
Cl9 C91 1.751(6)
Cl10 C91 1.765(6)
Cl11 C92 1.748(6)
Cl12 C92 1.755(6)
Cl13 C93 1.732(7)
Cl14 C93 1.719(7)
P1 C9 1.842(3)
P1 C15 1.853(3)
P1 C21 1.861(3)
P2 C27 1.841(3)
P2 C39 1.852(3)
P2 C33 1.861(4)
P3 C53 1.839(4)
P3 C65 1.855(4)
P3 C59 1.856(3)
P4 C71 1.850(3)
P4 C83 1.855(3)
P4 C77 1.856(3)
F1 B1 1.370(5)
F2 B1 1.407(5)
F3 B1 1.395(5)
F4 B1 1.396(5)
F5 B2 1.392(5)
F6 B2 1.386(5)
F7 B2 1.377(5)
F8 B2 1.399(5)
C1 C2 1.422(4)
C2 C7 1.401(5)
C2 C3 1.411(5)
C3 C4 1.382(5)
C4 C5 1.398(5)
C5 C6 1.399(5)
C5 C8 1.512(5)
C6 C7 1.388(5)
C9 C10 1.539(5)
C9 C14 1.545(5)
C10 C11 1.528(5)
C11 C12 1.532(5)
C12 C13 1.523(5)
C13 C14 1.531(5)
C15 C20 1.537(5)
C15 C16 1.541(5)
C16 C17 1.528(5)
C17 C18 1.516(6)
C18 C19 1.540(6)
C19 C20 1.532(5)
C21 C22 1.537(5)
C21 C26 1.542(5)
C22 C23 1.536(5)
C23 C24 1.527(5)
C24 C25 1.525(5)
C25 C26 1.528(5)
C27 C32 1.535(5)
C27 C28 1.547(5)
C28 C29 1.526(5)
C29 C30 1.527(5)
C30 C31 1.533(5)
C31 C32 1.528(5)
C33 C38 1.527(5)
C33 C34 1.536(5)
C34 C35 1.536(5)
C35 C36 1.525(6)
C36 C37 1.516(6)
C37 C38 1.525(5)
C39 C44 1.537(5)
C39 C40 1.542(5)
C40 C41 1.535(5)
C41 C42 1.517(6)
C42 C43 1.527(5)
C43 C44 1.538(5)
C45 C46 1.418(5)
C46 C47 1.405(5)
C46 C51 1.405(5)
C47 C48 1.383(5)
C48 C49 1.399(5)
C49 C50 1.397(5)
C49 C52 1.510(5)
C50 C51 1.388(5)
C53 C58 1.540(5)
C53 C54 1.543(5)
C54 C55 1.530(5)
C55 C56 1.533(5)
C56 C57 1.522(5)
C57 C58 1.529(5)
C59 C60 1.531(5)
C59 C64 1.540(5)
C60 C61 1.532(5)
C61 C62 1.510(6)
C62 C63 1.531(6)
C63 C64 1.532(5)
C65 C66 1.536(5)
C65 C70 1.541(5)
C66 C67 1.540(5)
C67 C68 1.527(5)
C68 C69 1.521(5)
C69 C70 1.535(5)
C71 C76 1.533(5)
C71 C72 1.543(5)
C72 C73 1.529(5)
C73 C74 1.523(5)
C74 C75 1.532(5)
C75 C76 1.528(5)
C77 C82 1.536(5)
C77 C78 1.543(5)
C78 C79 1.529(5)
C79 C80 1.519(6)
C80 C81 1.531(5)
C81 C82 1.535(5)
C83 C88 1.537(5)
C83 C84 1.542(5)
C84 C85 1.537(5)
C85 C86 1.520(6)
C86 C87 1.529(5)
C87 C88 1.528(5)

loop_
_geom_torsion_atom_site_label_1
_geom_torsion_atom_site_label_2
_geom_torsion_atom_site_label_3
_geom_torsion_atom_site_label_4
_geom_torsion
C1 Ru1 P1 C9 -72.12(16)
Cl2 Ru1 P1 C9 -169.93(12)
Cl1 Ru1 P1 C9 33.07(12)
P2 Ru1 P1 C9 114.47(17)
C1 Ru1 P1 C15 172.76(16)
Cl2 Ru1 P1 C15 74.95(12)
Cl1 Ru1 P1 C15 -82.05(12)
P2 Ru1 P1 C15 -0.6(2)
C1 Ru1 P1 C21 54.24(16)
Cl2 Ru1 P1 C21 -43.57(12)
Cl1 Ru1 P1 C21 159.43(12)
P2 Ru1 P1 C21 -119.16(17)
C1 Ru1 P2 C27 77.21(16)
Cl2 Ru1 P2 C27 174.79(12)
Cl1 Ru1 P2 C27 -28.13(12)
P1 Ru1 P2 C27 -109.37(17)
C1 Ru1 P2 C39 -52.15(17)
Cl2 Ru1 P2 C39 45.43(13)
Cl1 Ru1 P2 C39 -157.49(13)
P1 Ru1 P2 C39 121.27(18)
C1 Ru1 P2 C33 -165.75(16)
Cl2 Ru1 P2 C33 -68.17(12)
Cl1 Ru1 P2 C33 88.90(12)
P1 Ru1 P2 C33 7.67(19)
C45 Ru2 P3 C53 -76.37(17)
Cl4 Ru2 P3 C53 -174.03(12)
Cl3 Ru2 P3 C53 28.90(12)
P4 Ru2 P3 C53 108.84(18)
C45 Ru2 P3 C65 53.20(17)
Cl4 Ru2 P3 C65 -44.45(13)
Cl3 Ru2 P3 C65 158.48(13)
P4 Ru2 P3 C65 -121.58(17)
C45 Ru2 P3 C59 166.34(16)
Cl4 Ru2 P3 C59 68.68(12)
Cl3 Ru2 P3 C59 -88.39(12)
P4 Ru2 P3 C59 -8.45(19)
C45 Ru2 P4 C71 72.09(16)
Cl4 Ru2 P4 C71 169.88(12)
Cl3 Ru2 P4 C71 -33.06(12)
P3 Ru2 P4 C71 -113.14(17)
C45 Ru2 P4 C83 -54.34(17)
Cl4 Ru2 P4 C83 43.46(13)
Cl3 Ru2 P4 C83 -159.48(13)
P3 Ru2 P4 C83 120.43(18)
C45 Ru2 P4 C77 -172.77(16)
Cl4 Ru2 P4 C77 -74.97(12)
Cl3 Ru2 P4 C77 82.09(12)
P3 Ru2 P4 C77 2.0(2)
Cl2 Ru1 C1 C2 -5.6(19)
Cl1 Ru1 C1 C2 173.9(18)
P2 Ru1 C1 C2 82.5(19)
P1 Ru1 C1 C2 -96.1(18)
Ru1 C1 C2 C7 -172.0(17)
Ru1 C1 C2 C3 7(2)
C7 C2 C3 C4 0.0(5)
C1 C2 C3 C4 -179.0(3)
C2 C3 C4 C5 -0.4(5)
C3 C4 C5 C6 0.6(5)
C3 C4 C5 C8 180.0(4)
C4 C5 C6 C7 -0.4(5)
C8 C5 C6 C7 -179.8(4)
C5 C6 C7 C2 0.1(5)
C3 C2 C7 C6 0.1(5)
C1 C2 C7 C6 179.1(3)
C15 P1 C9 C10 172.7(2)
C21 P1 C9 C10 -75.0(3)
Ru1 P1 C9 C10 52.9(3)
C15 P1 C9 C14 -56.6(3)
C21 P1 C9 C14 55.7(3)
Ru1 P1 C9 C14 -176.4(2)
C14 C9 C10 C11 58.9(4)
P1 C9 C10 C11 -168.1(2)
C9 C10 C11 C12 -57.4(4)
C10 C11 C12 C13 55.8(4)
C11 C12 C13 C14 -55.7(4)
C12 C13 C14 C9 57.1(4)
C10 C9 C14 C13 -58.6(4)
P1 C9 C14 C13 168.0(2)
C9 P1 C15 C20 -179.6(2)
C21 P1 C15 C20 63.9(3)
Ru1 P1 C15 C20 -59.7(3)
C9 P1 C15 C16 -52.2(3)
C21 P1 C15 C16 -168.7(3)
Ru1 P1 C15 C16 67.8(3)
C20 C15 C16 C17 -58.0(4)
P1 C15 C16 C17 172.6(3)
C15 C16 C17 C18 55.4(5)
C16 C17 C18 C19 -53.3(5)
C17 C18 C19 C20 53.9(4)
C18 C19 C20 C15 -57.3(4)
C16 C15 C20 C19 59.6(4)
P1 C15 C20 C19 -171.0(2)
C9 P1 C21 C22 -79.9(3)
C15 P1 C21 C22 31.3(3)
Ru1 P1 C21 C22 153.4(2)
C9 P1 C21 C26 45.4(3)
C15 P1 C21 C26 156.7(2)
Ru1 P1 C21 C26 -81.2(2)
C26 C21 C22 C23 58.3(4)
P1 C21 C22 C23 -175.2(2)
C21 C22 C23 C24 -58.0(4)
C22 C23 C24 C25 55.9(4)
C23 C24 C25 C26 -55.3(4)
C24 C25 C26 C21 57.5(4)
C22 C21 C26 C25 -58.7(4)
P1 C21 C26 C25 172.1(2)
C39 P2 C27 C32 -49.6(3)
C33 P2 C27 C32 68.3(3)
Ru1 P2 C27 C32 179.2(2)
C39 P2 C27 C28 78.9(3)
C33 P2 C27 C28 -163.2(2)
Ru1 P2 C27 C28 -52.3(3)
C32 C27 C28 C29 -58.5(4)
P2 C27 C28 C29 169.2(2)
C27 C28 C29 C30 56.7(4)
C28 C29 C30 C31 -55.0(4)
C29 C30 C31 C32 55.6(4)
C30 C31 C32 C27 -58.3(4)
C28 C27 C32 C31 59.4(4)
P2 C27 C32 C31 -170.3(2)
C27 P2 C33 C38 -37.8(3)
C39 P2 C33 C38 82.8(3)
Ru1 P2 C33 C38 -157.3(3)
C27 P2 C33 C34 89.9(3)
C39 P2 C33 C34 -149.5(3)
Ru1 P2 C33 C34 -29.6(3)
C38 C33 C34 C35 -57.5(4)
P2 C33 C34 C35 170.1(3)
C33 C34 C35 C36 55.4(4)
C34 C35 C36 C37 -53.8(5)
C35 C36 C37 C38 55.5(5)
C36 C37 C38 C33 -57.8(4)
C34 C33 C38 C37 58.0(4)
P2 C33 C38 C37 -173.7(3)
C27 P2 C39 C44 -45.4(3)
C33 P2 C39 C44 -165.4(2)
Ru1 P2 C39 C44 85.0(2)
C27 P2 C39 C40 81.3(3)
C33 P2 C39 C40 -38.7(3)
Ru1 P2 C39 C40 -148.3(2)
C44 C39 C40 C41 -57.5(4)
P2 C39 C40 C41 174.9(3)
C39 C40 C41 C42 57.1(4)
C40 C41 C42 C43 -55.8(4)
C41 C42 C43 C44 54.9(4)
C40 C39 C44 C43 57.5(4)
P2 C39 C44 C43 -173.1(2)
C42 C43 C44 C39 -56.2(4)
Cl4 Ru2 C45 C46 21(2)
Cl3 Ru2 C45 C46 -159(2)
P3 Ru2 C45 C46 -68(2)
P4 Ru2 C45 C46 111(2)
Ru2 C45 C46 C47 -23(2)
Ru2 C45 C46 C51 156.0(19)
C51 C46 C47 C48 -0.4(5)
C45 C46 C47 C48 178.5(3)
C46 C47 C48 C49 0.3(6)
C47 C48 C49 C50 -0.3(6)
C47 C48 C49 C52 179.4(4)
C48 C49 C50 C51 0.3(5)
C52 C49 C50 C51 -179.4(3)
C49 C50 C51 C46 -0.3(5)
C47 C46 C51 C50 0.4(5)
C45 C46 C51 C50 -178.5(3)
C65 P3 C53 C58 48.7(3)
C59 P3 C53 C58 -68.7(3)
Ru2 P3 C53 C58 -179.6(2)
C65 P3 C53 C54 -79.2(3)
C59 P3 C53 C54 163.3(2)
Ru2 P3 C53 C54 52.4(3)
C58 C53 C54 C55 57.4(4)
P3 C53 C54 C55 -171.0(2)
C53 C54 C55 C56 -56.5(4)
C54 C55 C56 C57 55.5(4)
C55 C56 C57 C58 -56.4(4)
C56 C57 C58 C53 58.3(4)
C54 C53 C58 C57 -58.1(4)
P3 C53 C58 C57 172.6(2)
C53 P3 C59 C60 36.3(3)
C65 P3 C59 C60 -84.2(3)
Ru2 P3 C59 C60 155.9(3)
C53 P3 C59 C64 -91.7(3)
C65 P3 C59 C64 147.8(2)
Ru2 P3 C59 C64 27.9(3)
C64 C59 C60 C61 -58.5(4)
P3 C59 C60 C61 172.2(3)
C59 C60 C61 C62 57.9(4)
C60 C61 C62 C63 -55.2(5)
C61 C62 C63 C64 54.0(5)
C62 C63 C64 C59 -56.1(4)
C60 C59 C64 C63 58.3(4)
P3 C59 C64 C63 -168.5(3)
C53 P3 C65 C66 -81.3(3)
C59 P3 C65 C66 38.7(3)
Ru2 P3 C65 C66 147.9(2)
C53 P3 C65 C70 45.9(3)
C59 P3 C65 C70 165.9(2)
Ru2 P3 C65 C70 -84.8(3)
C70 C65 C66 C67 58.2(4)
P3 C65 C66 C67 -172.9(3)
C65 C66 C67 C68 -57.5(4)
C66 C67 C68 C69 56.1(4)
C67 C68 C69 C70 -55.7(4)
C68 C69 C70 C65 57.3(4)
C66 C65 C70 C69 -58.4(4)
P3 C65 C70 C69 171.6(3)
C83 P4 C71 C76 -55.5(3)
C77 P4 C71 C76 56.5(3)
Ru2 P4 C71 C76 176.7(2)
C83 P4 C71 C72 75.4(3)
C77 P4 C71 C72 -172.7(2)
Ru2 P4 C71 C72 -52.4(3)
C76 C71 C72 C73 -59.0(4)
P4 C71 C72 C73 168.2(2)
C71 C72 C73 C74 57.3(4)
C72 C73 C74 C75 -56.0(4)
C73 C74 C75 C76 55.5(4)
C74 C75 C76 C71 -56.5(4)
C72 C71 C76 C75 58.7(4)
P4 C71 C76 C75 -168.5(2)
C71 P4 C77 C82 -179.5(2)
C83 P4 C77 C82 -63.1(3)
Ru2 P4 C77 C82 60.5(3)
C71 P4 C77 C78 53.0(3)
C83 P4 C77 C78 169.4(3)
Ru2 P4 C77 C78 -67.1(3)
C82 C77 C78 C79 59.4(4)
P4 C77 C78 C79 -170.8(3)
C77 C78 C79 C80 -56.4(5)
C78 C79 C80 C81 53.5(5)
C79 C80 C81 C82 -53.4(5)
C80 C81 C82 C77 56.2(4)
C78 C77 C82 C81 -59.3(4)
P4 C77 C82 C81 171.1(2)
C71 P4 C83 C88 -47.3(3)
C77 P4 C83 C88 -158.3(2)
Ru2 P4 C83 C88 79.3(3)
C71 P4 C83 C84 78.6(3)
C77 P4 C83 C84 -32.4(3)
Ru2 P4 C83 C84 -154.7(2)
C88 C83 C84 C85 -58.4(4)
P4 C83 C84 C85 174.5(3)
C83 C84 C85 C86 57.1(4)
C84 C85 C86 C87 -54.9(4)
C85 C86 C87 C88 54.6(4)
C86 C87 C88 C83 -57.6(4)
C84 C83 C88 C87 59.4(4)
P4 C83 C88 C87 -170.8(2)
